data_4122141
loop_
_publ_author_name
'Plummer, Christopher W.'
'Wei, Carolyn S.'
'Yozwiak, Carrie E.'
'Soheili, Arash'
'Smithback, Sara O.'
'Leighton, James L.'

_publ_section_title
;
 Design, development, mechanistic elucidation, and rational optimization
 of a tandem ireland claisen/cope rearrangement reaction for rapid access
 to the (iso)cyclocitrinol core.
;
_journal_issue 28
_journal_name_full 'Journal of the American Chemical Society'
_journal_page_first 9878
_journal_page_last 9881
_journal_paper_doi 10.1021/ja505131v
_journal_volume 136
_journal_year 2014
_chemical_formula_sum 'C19 H26 O3'
_chemical_formula_weight 302.40
_chemical_name_systematic
; 
 ? 
;
_space_group_IT_number 2
_symmetry_cell_setting triclinic
_symmetry_space_group_name_Hall '-P 1'
_symmetry_space_group_name_H-M 'P -1'
_atom_sites_solution_hydrogens geom
_atom_sites_solution_primary direct
_atom_sites_solution_secondary difmap
_audit_creation_method SHELXL-97
_cell_angle_alpha 110.702(10)
_cell_angle_beta 93.082(9)
_cell_angle_gamma 97.855(10)
_cell_formula_units_Z 2
_cell_length_a 6.415(3)
_cell_length_b 11.466(6)
_cell_length_c 12.007(6)
_cell_measurement_reflns_used 787
_cell_measurement_temperature 125(2)
_cell_measurement_theta_max 30.36
_cell_measurement_theta_min 3.10
_cell_volume 813.4(7)
_computing_cell_refinement 'Bruker SAINT'
_computing_data_collection 'Bruker APEX2'
_computing_data_reduction 'Bruker SAINT'
_computing_molecular_graphics 'Bruker SHELXTL'
_computing_publication_material 'Bruker SHELXTL'
_computing_structure_refinement 'SHELXL-97 (Sheldrick, 2008)'
_computing_structure_solution 'SHELXS-97 (Sheldrick, 2008)'
_diffrn_ambient_temperature 125(2)
_diffrn_measured_fraction_theta_full 0.961
_diffrn_measured_fraction_theta_max 0.961
_diffrn_measurement_device_type 'Bruker APEX-II CCD'
_diffrn_measurement_method '\f and \w scans'
_diffrn_radiation_monochromator graphite
_diffrn_radiation_source 'fine-focus sealed tube'
_diffrn_radiation_type MoK\a
_diffrn_radiation_wavelength 0.71073
_diffrn_reflns_av_R_equivalents 0.1071
_diffrn_reflns_av_sigmaI/netI 0.2853
_diffrn_reflns_limit_h_max 7
_diffrn_reflns_limit_h_min -7
_diffrn_reflns_limit_k_max 13
_diffrn_reflns_limit_k_min -13
_diffrn_reflns_limit_l_max 14
_diffrn_reflns_limit_l_min -12
_diffrn_reflns_number 4140
_diffrn_reflns_theta_full 24.71
_diffrn_reflns_theta_max 24.71
_diffrn_reflns_theta_min 1.82
_exptl_absorpt_coefficient_mu 0.082
_exptl_absorpt_correction_T_max 0.9992
_exptl_absorpt_correction_T_min 0.9728
_exptl_absorpt_correction_type empirical
_exptl_absorpt_process_details SADABS
_exptl_crystal_colour COLORLESS
_exptl_crystal_density_diffrn 1.235
_exptl_crystal_density_method 'not measured'
_exptl_crystal_description PLATE
_exptl_crystal_F_000 328
_exptl_crystal_size_max 0.34
_exptl_crystal_size_mid 0.04
_exptl_crystal_size_min 0.01
_refine_diff_density_max 0.238
_refine_diff_density_min -0.284
_refine_diff_density_rms 0.063
_refine_ls_extinction_coef 0.022(3)
_refine_ls_extinction_expression Fc^*^=kFc[1+0.001xFc^2^\l^3^/sin(2\q)]^-1/4^
_refine_ls_extinction_method SHELXL
_refine_ls_goodness_of_fit_ref 0.892
_refine_ls_hydrogen_treatment mixed
_refine_ls_matrix_type full
_refine_ls_number_parameters 204
_refine_ls_number_reflns 2676
_refine_ls_number_restraints 0
_refine_ls_restrained_S_all 0.892
_refine_ls_R_factor_all 0.2172
_refine_ls_R_factor_gt 0.0718
_refine_ls_shift/su_max 0.000
_refine_ls_shift/su_mean 0.000
_refine_ls_structure_factor_coef Fsqd
_refine_ls_weighting_details 'calc w=1/[\s^2^(Fo^2^)+(0.0423P)^2^+0.0000P] where P=(Fo^2^+2Fc^2^)/3'
_refine_ls_weighting_scheme calc
_refine_ls_wR_factor_gt 0.1192
_refine_ls_wR_factor_ref 0.1511
_reflns_number_gt 989
_reflns_number_total 2676
_reflns_threshold_expression >2sigma(I)
_cod_data_source_file ja505131v_si_002.cif
_cod_data_source_block cpws10
_cod_depositor_comments
;
The following automatic conversions were performed:

'_symmetry_cell_setting' value 'Triclinic' changed to 'triclinic'
according to
/usr/data/users/saulius/crontab/automatic-downloads/rss-feeds/ACS/lib/dictionaries/cif_core.dic
dictionary named 'cif_core.dic' version 2.4.2 from
2011-04-26.

'_exptl_absorpt_correction_type' value 'EMPIRICAL'
changed to 'empirical' according to
/usr/data/users/saulius/crontab/automatic-downloads/rss-feeds/ACS/lib/dictionaries/cif_core.dic
dictionary named 'cif_core.dic' version 2.4.2 from 2011-04-26.

Automatic conversion script
Id: cif_fix_values 2281 2013-09-26 08:29:07Z andrius 

 Adding full bibliography for 4122140--4122141.cif.
;
_cod_original_sg_symbol_H-M P-1
_cod_database_code 4122141

loop_
_symmetry_equiv_pos_as_xyz
'x, y, z'
'-x, -y, -z'

loop_
_atom_site_label
_atom_site_type_symbol
_atom_site_fract_x
_atom_site_fract_y
_atom_site_fract_z
_atom_site_U_iso_or_equiv
_atom_site_adp_type
_atom_site_occupancy
_atom_site_symmetry_multiplicity
_atom_site_calc_flag
_atom_site_refinement_flags
O1 O 0.3501(6) 0.2701(3) -0.1041(3) 0.0276(11) Uani 1 1 d .
O2 O -0.1140(6) 0.5978(4) -0.1657(3) 0.0337(11) Uani 1 1 d .
O3 O 0.0256(7) 0.7344(4) 0.0165(3) 0.0293(11) Uani 1 1 d .
C1 C 0.0718(9) 0.9370(5) -0.1800(5) 0.0340(17) Uani 1 1 d .
H1A H 0.0170 0.8985 -0.2620 0.041 Uiso 1 1 calc R
H1B H 0.0258 1.0116 -0.1303 0.041 Uiso 1 1 calc R
C2 C 0.2112(9) 0.8869(5) -0.1351(5) 0.0273(16) Uani 1 1 d .
H2A H 0.2601 0.9296 -0.0525 0.033 Uiso 1 1 calc R
C3 C 0.3033(8) 0.7694(5) -0.1990(5) 0.0232(15) Uani 1 1 d .
C4 C 0.5446(8) 0.8130(5) -0.1921(5) 0.0299(15) Uani 1 1 d .
H4A H 0.5702 0.8714 -0.2347 0.045 Uiso 1 1 calc R
H4B H 0.6129 0.7393 -0.2290 0.045 Uiso 1 1 calc R
H4C H 0.6035 0.8559 -0.1080 0.045 Uiso 1 1 calc R
C5 C 0.2053(8) 0.7032(5) -0.3314(4) 0.0239(15) Uani 1 1 d .
H5A H 0.0491 0.6875 -0.3341 0.029 Uiso 1 1 calc R
H5B H 0.2426 0.7605 -0.3753 0.029 Uiso 1 1 calc R
C6 C 0.2813(9) 0.5781(5) -0.3942(5) 0.0249(15) Uani 1 1 d .
H6A H 0.2125 0.5396 -0.4777 0.030 Uiso 1 1 calc R
H6B H 0.4362 0.5943 -0.3970 0.030 Uiso 1 1 calc R
C7 C 0.2308(9) 0.4861(5) -0.3304(4) 0.0201(14) Uani 1 1 d .
H7A H 0.0736 0.4689 -0.3308 0.024 Uiso 1 1 calc R
C8 C 0.3057(9) 0.3612(5) -0.3850(4) 0.0209(15) Uani 1 1 d .
C9 C 0.1746(9) 0.2524(5) -0.4457(4) 0.0242(15) Uani 1 1 d .
H9A H 0.0298 0.2551 -0.4641 0.029 Uiso 1 1 calc R
C10 C 0.2495(9) 0.1240(5) -0.4865(4) 0.0265(15) Uani 1 1 d .
H10A H 0.1324 0.0585 -0.5382 0.032 Uiso 1 1 calc R
H10B H 0.3683 0.1269 -0.5352 0.032 Uiso 1 1 calc R
C11 C 0.3215(9) 0.0860(5) -0.3826(5) 0.0277(15) Uani 1 1 d .
H11A H 0.3316 -0.0051 -0.4155 0.033 Uiso 1 1 calc R
H11B H 0.2096 0.0962 -0.3279 0.033 Uiso 1 1 calc R
C12 C 0.5316(9) 0.1575(5) -0.3082(5) 0.0288(15) Uani 1 1 d .
H12A H 0.6472 0.1369 -0.3596 0.035 Uiso 1 1 calc R
H12B H 0.5542 0.1263 -0.2422 0.035 Uiso 1 1 calc R
C13 C 0.5496(8) 0.3029(5) -0.2536(5) 0.0203(14) Uani 1 1 d .
H13A H 0.6941 0.3370 -0.2088 0.024 Uiso 1 1 calc R
C14 C 0.5348(9) 0.3595(5) -0.3539(4) 0.0218(14) Uani 1 1 d .
H14A H 0.6161 0.4465 -0.3253 0.026 Uiso 1 1 calc R
H14B H 0.5947 0.3073 -0.4255 0.026 Uiso 1 1 calc R
C15 C 0.3911(8) 0.3390(5) -0.1622(5) 0.0183(14) Uani 1 1 d .
C16 C 0.2863(9) 0.4547(5) -0.1320(4) 0.0238(15) Uani 1 1 d .
H16A H 0.3235 0.5035 -0.0452 0.029 Uiso 1 1 calc R
H16B H 0.1315 0.4251 -0.1444 0.029 Uiso 1 1 calc R
C17 C 0.3313(8) 0.5481(5) -0.1971(4) 0.0177(14) Uani 1 1 d .
H17A H 0.4882 0.5644 -0.1984 0.021 Uiso 1 1 calc R
C18 C 0.2651(8) 0.6758(5) -0.1309(5) 0.0213(15) Uani 1 1 d .
H18A H 0.3594 0.7149 -0.0535 0.026 Uiso 1 1 calc R
C19 C 0.0403(9) 0.6637(5) -0.0982(5) 0.0234(15) Uani 1 1 d .
H1 H -0.118(11) 0.736(6) 0.035(6) 0.09(3) Uiso 1 1 d .

loop_
_atom_site_aniso_label
_atom_site_aniso_U_11
_atom_site_aniso_U_22
_atom_site_aniso_U_33
_atom_site_aniso_U_23
_atom_site_aniso_U_13
_atom_site_aniso_U_12
O1 0.032(3) 0.034(3) 0.022(2) 0.014(2) 0.006(2) 0.010(2)
O2 0.025(3) 0.043(3) 0.027(2) 0.006(2) 0.003(2) 0.005(2)
O3 0.028(3) 0.041(3) 0.020(3) 0.011(2) 0.005(2) 0.008(2)
C1 0.033(4) 0.028(4) 0.045(4) 0.015(3) 0.011(3) 0.009(3)
C2 0.029(4) 0.027(4) 0.026(4) 0.012(3) -0.001(3) -0.003(3)
C3 0.018(4) 0.027(4) 0.027(4) 0.012(3) 0.001(3) 0.004(3)
C4 0.024(4) 0.032(4) 0.034(4) 0.012(3) 0.009(3) 0.004(3)
C5 0.019(4) 0.036(4) 0.022(3) 0.020(3) -0.002(3) 0.001(3)
C6 0.032(4) 0.026(4) 0.019(3) 0.010(3) 0.002(3) 0.005(3)
C7 0.017(3) 0.028(4) 0.014(3) 0.007(3) 0.000(3) 0.002(3)
C8 0.026(4) 0.030(4) 0.013(3) 0.012(3) 0.007(3) 0.010(3)
C9 0.021(4) 0.026(4) 0.020(3) 0.005(3) -0.010(3) -0.001(3)
C10 0.026(4) 0.031(4) 0.020(3) 0.008(3) 0.000(3) 0.003(3)
C11 0.038(4) 0.023(4) 0.021(3) 0.006(3) 0.006(3) 0.006(3)
C12 0.031(4) 0.034(4) 0.021(3) 0.008(3) 0.004(3) 0.010(3)
C13 0.014(3) 0.026(4) 0.023(3) 0.010(3) 0.001(3) 0.007(3)
C14 0.030(4) 0.030(4) 0.008(3) 0.010(3) 0.005(3) 0.005(3)
C15 0.017(3) 0.025(3) 0.010(3) 0.003(3) -0.006(3) 0.002(3)
C16 0.024(4) 0.030(4) 0.015(3) 0.007(3) -0.005(3) 0.002(3)
C17 0.008(3) 0.029(4) 0.020(3) 0.013(3) 0.000(3) 0.004(3)
C18 0.016(4) 0.031(4) 0.014(3) 0.005(3) 0.001(3) 0.004(3)
C19 0.024(4) 0.030(4) 0.016(3) 0.008(3) -0.003(3) 0.008(3)

loop_
_atom_type_symbol
_atom_type_description
_atom_type_scat_dispersion_real
_atom_type_scat_dispersion_imag
_atom_type_scat_source
C C 0.0033 0.0016 'International Tables Vol C Tables 4.2.6.8 and 6.1.1.4'
H H 0.0000 0.0000 'International Tables Vol C Tables 4.2.6.8 and 6.1.1.4'
O O 0.0106 0.0060 'International Tables Vol C Tables 4.2.6.8 and 6.1.1.4'

loop_
_geom_angle_atom_site_label_1
_geom_angle_atom_site_label_2
_geom_angle_atom_site_label_3
_geom_angle
C1 C2 C3 127.8(5)
C2 C3 C4 106.3(4)
C2 C3 C5 112.0(4)
C4 C3 C5 110.5(4)
C2 C3 C18 109.1(4)
C4 C3 C18 108.8(4)
C5 C3 C18 109.9(4)
C6 C5 C3 112.7(4)
C7 C6 C5 111.7(4)
C8 C7 C6 115.1(4)
C8 C7 C17 107.9(4)
C6 C7 C17 109.6(4)
C9 C8 C14 119.8(5)
C9 C8 C7 123.3(5)
C14 C8 C7 116.4(5)
C8 C9 C10 122.5(5)
C11 C10 C9 113.4(4)
C10 C11 C12 117.3(5)
C11 C12 C13 115.5(4)
C15 C13 C12 109.9(4)
C15 C13 C14 114.8(4)
C12 C13 C14 111.0(4)
C8 C14 C13 108.1(4)
O1 C15 C16 116.7(5)
O1 C15 C13 117.5(5)
C16 C15 C13 125.8(5)
C15 C16 C17 120.6(5)
C18 C17 C16 112.5(4)
C18 C17 C7 113.0(4)
C16 C17 C7 110.2(4)
C19 C18 C17 113.1(5)
C19 C18 C3 111.4(4)
C17 C18 C3 112.6(4)
O2 C19 O3 122.0(5)
O2 C19 C18 125.4(5)
O3 C19 C18 112.6(5)

loop_
_geom_bond_atom_site_label_1
_geom_bond_atom_site_label_2
_geom_bond_distance
O1 C15 1.237(6)
O2 C19 1.218(6)
O3 C19 1.344(6)
C1 C2 1.314(7)
C2 C3 1.513(7)
C3 C4 1.549(7)
C3 C5 1.551(7)
C3 C18 1.566(7)
C5 C6 1.527(7)
C6 C7 1.519(7)
C7 C8 1.506(7)
C7 C17 1.563(6)
C8 C9 1.341(7)
C8 C14 1.501(7)
C9 C10 1.532(7)
C10 C11 1.528(6)
C11 C12 1.529(7)
C12 C13 1.546(7)
C13 C15 1.524(7)
C13 C14 1.561(6)
C15 C16 1.508(7)
C16 C17 1.541(6)
C17 C18 1.530(7)
C18 C19 1.516(7)
